data_9004119
loop_
_publ_author_name
'Makovicky, E.'
'Mumme, W. G.'
'Watts, J. A.'

_publ_section_title
;
 The crystal structure of synthetic pavonite, AgBi3S5, and
 the definition of the pavonite homologous series
;
_journal_name_full 'The Canadian Mineralogist'
_journal_page_first 339
_journal_page_last 348
_journal_volume 15
_journal_year 1977
_chemical_formula_sum 'Ag Bi3 S5'
_chemical_name_mineral Pavonite
_space_group_IT_number 12
_symmetry_space_group_name_Hall '-C 2y'
_symmetry_space_group_name_H-M 'C 1 2/m 1'
_cell_angle_alpha 90
_cell_angle_beta 94.02
_cell_angle_gamma 90
_cell_length_a 13.305
_cell_length_b 4.042
_cell_length_c 16.417
_cell_formula_units_Z 4
_cell_volume 880.715
_database_code_amcsd 0005141
_exptl_crystal_density_diffrn 6.751
_cod_original_cell_volume 880.714
_cod_original_formula_sum 'Bi3 Ag S5'
_cod_database_code 9004119

loop_
_space_group_symop_operation_xyz
x,y,z
1/2+x,1/2+y,z
x,-y,z
1/2+x,1/2-y,z
-x,y,-z
1/2-x,1/2+y,-z
-x,-y,-z
1/2-x,1/2-y,-z

loop_
_atom_site_label
_atom_site_fract_x
_atom_site_fract_y
_atom_site_fract_z
_atom_site_U_iso_or_equiv
Bi1 0.23690 0.50000 0.11100 0.02343
Bi2 0.47220 0.00000 0.21690 0.02622
Bi3 0.21920 0.00000 0.38910 0.02748
Ag1 0.00000 0.00000 0.00000 0.03179
Ag2 0.00000 0.50000 0.50000 0.03078
S1 0.36880 0.00000 0.05340 0.01520
S2 0.09790 0.00000 0.14790 0.02786
S3 0.33860 0.50000 0.26120 0.01254
S4 0.07720 0.50000 0.36030 0.01748
S5 0.34390 0.50000 0.46640 0.01900

loop_
_cod_related_entry_id
_cod_related_entry_database
_cod_related_entry_code
1 AMCSD 0005141
